data_7015288
loop_
_publ_author_name
'Forni\'es, Juan'
'Sicilia, Violeta'
'Casas, Jos\'e M'
'Mart\'in, Antonio'
'L\'opez, Jos\'e A'
'Larraz, Carmen'
'Borja, Pilar'
'Ovejero, Carmen'

_publ_section_title
;
 Pt-Ag clusters and their neutral mononuclear Pt(II) starting
 complexes: structural and luminescence studies.
;
_journal_issue 12
_journal_name_full 'Dalton transactions (Cambridge, England : 2003)'
_journal_page_first 2898
_journal_page_last 2912
_journal_paper_doi 10.1039/c0dt01451f
_journal_volume 40
_journal_year 2011
_chemical_formula_sum 'C18 H16 N2 Pt S2'
_chemical_formula_weight 519.54
_chemical_name_systematic
;
?
;
_space_group_IT_number 9
_symmetry_cell_setting monoclinic
_symmetry_space_group_name_Hall 'C -2yc'
_symmetry_space_group_name_H-M 'C 1 c 1'
_atom_sites_solution_hydrogens geom
_atom_sites_solution_primary direct
_atom_sites_solution_secondary difmap
_audit_creation_method SHELXL-97
_cell_angle_alpha 90.00
_cell_angle_beta 122.470(8)
_cell_angle_gamma 90.00
_cell_formula_units_Z 4
_cell_length_a 8.9315(5)
_cell_length_b 27.8009(7)
_cell_length_c 7.7791(4)
_cell_measurement_reflns_used 8062
_cell_measurement_temperature 100(2)
_cell_measurement_theta_max 28.6875
_cell_measurement_theta_min 3.7874
_cell_volume 1629.62(19)
_computing_cell_refinement
;
CrysAlis RED, Oxford Diffraction Ltd.,
Version 1.171.32.24 (release 21-04-2008 CrysAlis171 .NET)
(compiled Apr 21 2008,18:23:10)
;
_computing_data_collection
;
CrysAlis CCD, Oxford Diffraction Ltd.,
Version 1.171.32.24 (release 21-04-2008 CrysAlis171 .NET)
(compiled Apr 21 2008,18:23:10)
;
_computing_data_reduction
;
CrysAlis RED, Oxford Diffraction Ltd.,
Version 1.171.32.24 (release 21-04-2008 CrysAlis171 .NET)
(compiled Apr 21 2008,18:23:10)
;
_computing_structure_refinement 'SHELXL-97 (Sheldrick, 1997)'
_computing_structure_solution 'SHELXS-97 (Sheldrick, 1990)'
_diffrn_ambient_temperature 100(2)
_diffrn_detector_area_resol_mean 16.0655
_diffrn_measured_fraction_theta_full 0.995
_diffrn_measured_fraction_theta_max 0.900
_diffrn_measurement_device_type 'Oxford Diffraction Xcalibur'
_diffrn_measurement_method omega
_diffrn_radiation_monochromator graphite
_diffrn_radiation_source 'Enhance (Mo) X-ray Source'
_diffrn_radiation_type MoK\a
_diffrn_radiation_wavelength 0.71073
_diffrn_reflns_av_R_equivalents 0.0230
_diffrn_reflns_av_sigmaI/netI 0.0177
_diffrn_reflns_limit_h_max 11
_diffrn_reflns_limit_h_min -11
_diffrn_reflns_limit_k_max 36
_diffrn_reflns_limit_k_min -37
_diffrn_reflns_limit_l_max 10
_diffrn_reflns_limit_l_min -10
_diffrn_reflns_number 8221
_diffrn_reflns_theta_full 25.00
_diffrn_reflns_theta_max 28.81
_diffrn_reflns_theta_min 4.27
_exptl_absorpt_coefficient_mu 8.866
_exptl_absorpt_correction_T_max 0.4422
_exptl_absorpt_correction_T_min 0.1380
_exptl_absorpt_correction_type multi-scan
_exptl_absorpt_process_details
;
CrysAlis RED, Oxford Diffraction Ltd.,
Version 1.171.32.24 (release 21-04-2008 CrysAlis171 .NET)
(compiled Apr 21 2008,18:23:10)
Empirical absorption correction using spherical harmonics,
implemented in SCALE3 ABSPACK scaling algorithm.
;
_exptl_crystal_colour yellow
_exptl_crystal_density_diffrn 2.118
_exptl_crystal_density_method 'not measured'
_exptl_crystal_description prism
_exptl_crystal_F_000 992
_exptl_crystal_size_max 0.37
_exptl_crystal_size_mid 0.28
_exptl_crystal_size_min 0.11
_refine_diff_density_max 1.841
_refine_diff_density_min -1.308
_refine_diff_density_rms 0.123
_refine_ls_abs_structure_details 'Flack H D (1983), Acta Cryst. A39, 876-881'
_refine_ls_abs_structure_Flack 0.017(8)
_refine_ls_extinction_method none
_refine_ls_goodness_of_fit_ref 1.073
_refine_ls_hydrogen_treatment constr
_refine_ls_matrix_type full
_refine_ls_number_parameters 208
_refine_ls_number_reflns 3232
_refine_ls_number_restraints 2
_refine_ls_restrained_S_all 1.073
_refine_ls_R_factor_all 0.0207
_refine_ls_R_factor_gt 0.0199
_refine_ls_shift/su_max 0.001
_refine_ls_shift/su_mean 0.000
_refine_ls_structure_factor_coef Fsqd
_refine_ls_weighting_details 'calc w=1/[\s^2^(Fo^2^)+(0.0338P)^2^+4.7995P] where P=(Fo^2^+2Fc^2^)/3'
_refine_ls_weighting_scheme calc
_refine_ls_wR_factor_gt 0.0516
_refine_ls_wR_factor_ref 0.0519
_reflns_number_gt 3142
_reflns_number_total 3232
_reflns_threshold_expression >2sigma(I)
_cod_data_source_file c0dt01451f.txt
_cod_data_source_block 1
_cod_depositor_comments
;
The following automatic conversions were performed:
'_symmetry_cell_setting' value 'Monoclinic' changed to 'monoclinic'
according to '/home/saulius/struct/CIF-dictionaries/cif_core.dic'
dictionary named 'cif_core.dic' version 2.4.1 from 2010-06-29.

Automatic conversion script
Id: cif_fix_enum 1555 2011-01-17 13:19:09Z saulius 
;
_cod_original_cell_volume 1629.62(13)
_cod_original_sg_symbol_H-M Cc
_cod_database_code 7015288

loop_
_symmetry_equiv_pos_as_xyz
'x, y, z'
'x, -y, z+1/2'
'x+1/2, y+1/2, z'
'x+1/2, -y+1/2, z+1/2'

loop_
_atom_site_label
_atom_site_type_symbol
_atom_site_fract_x
_atom_site_fract_y
_atom_site_fract_z
_atom_site_U_iso_or_equiv
_atom_site_adp_type
_atom_site_occupancy
_atom_site_symmetry_multiplicity
_atom_site_calc_flag
_atom_site_refinement_flags
_atom_site_disorder_assembly
_atom_site_disorder_group
Pt Pt 0.08594(6) 0.623260(4) 0.29920(7) 0.01560(6) Uani 1 1 d . . .
S1 S 0.26296(17) 0.68080(4) 0.2759(2) 0.0212(3) Uani 1 1 d . . .
S2 S 0.37250(19) 0.58997(4) 0.4769(2) 0.0231(3) Uani 1 1 d . . .
N1 N -0.1603(6) 0.65267(15) 0.1362(7) 0.0224(9) Uani 1 1 d . . .
N2 N 0.6074(6) 0.65311(14) 0.4973(7) 0.0177(8) Uani 1 1 d . . .
C1 C -0.0522(6) 0.56867(15) 0.3266(7) 0.0110(8) Uani 1 1 d . . .
C2 C 0.0110(8) 0.52762(18) 0.4298(8) 0.0205(10) Uani 1 1 d . . .
H2 H 0.1356 0.5226 0.5103 0.025 Uiso 1 1 calc R . .
C3 C -0.1035(8) 0.49161(18) 0.4218(9) 0.0256(11) Uani 1 1 d . . .
H3 H -0.0554 0.4626 0.4960 0.031 Uiso 1 1 calc R . .
C4 C -0.2836(8) 0.49811(18) 0.3079(8) 0.0246(11) Uani 1 1 d . . .
H4 H -0.3602 0.4737 0.3030 0.029 Uiso 1 1 calc R . .
C5 C -0.3540(8) 0.54081(18) 0.1990(8) 0.0229(11) Uani 1 1 d . . .
C6 C -0.5392(8) 0.5520(2) 0.0738(9) 0.0260(12) Uani 1 1 d . . .
H6 H -0.6240 0.5292 0.0601 0.031 Uiso 1 1 calc R . .
C7 C -0.5957(7) 0.5949(2) -0.0260(9) 0.0251(11) Uani 1 1 d . . .
H7 H -0.7196 0.6009 -0.1104 0.030 Uiso 1 1 calc R . .
C8 C -0.4743(8) 0.6311(2) -0.0077(9) 0.0205(10) Uani 1 1 d . . .
C9 C -0.5252(8) 0.6769(2) -0.1038(9) 0.0244(11) Uani 1 1 d . . .
H9 H -0.6472 0.6851 -0.1880 0.029 Uiso 1 1 calc R . .
C10 C -0.3972(7) 0.70883(18) -0.0742(8) 0.0218(10) Uani 1 1 d . . .
H10 H -0.4310 0.7398 -0.1345 0.026 Uiso 1 1 calc R . .
C11 C -0.2173(7) 0.69667(17) 0.0435(8) 0.0201(10) Uani 1 1 d . . .
H11 H -0.1318 0.7196 0.0597 0.024 Uiso 1 1 calc R . .
C12 C -0.2900(8) 0.62078(17) 0.1110(9) 0.0172(11) Uani 1 1 d . . .
C13 C -0.2326(7) 0.57619(18) 0.2133(8) 0.0177(10) Uani 1 1 d . . .
C14 C 0.4388(7) 0.64278(19) 0.4260(8) 0.0167(9) Uani 1 1 d . . .
C15 C 0.7531(9) 0.62121(17) 0.6369(9) 0.0194(11) Uani 1 1 d . . .
H15A H 0.7415 0.5894 0.5736 0.023 Uiso 1 1 calc R . .
H15B H 0.7566 0.6167 0.7652 0.023 Uiso 1 1 calc R . .
C16 C 0.9190(7) 0.64754(19) 0.6758(9) 0.0232(11) Uani 1 1 d . . .
H16A H 0.9554 0.6356 0.5838 0.028 Uiso 1 1 calc R . .
H16B H 1.0187 0.6432 0.8187 0.028 Uiso 1 1 calc R . .
C17 C 0.8638(7) 0.70062(18) 0.6322(9) 0.0218(10) Uani 1 1 d . . .
H17A H 0.8800 0.7167 0.7547 0.026 Uiso 1 1 calc R . .
H17B H 0.9339 0.7180 0.5875 0.026 Uiso 1 1 calc R . .
C18 C 0.6690(7) 0.69893(17) 0.4629(8) 0.0199(10) Uani 1 1 d . . .
H18A H 0.6034 0.7264 0.4728 0.024 Uiso 1 1 calc R . .
H18B H 0.6542 0.6995 0.3273 0.024 Uiso 1 1 calc R . .

loop_
_atom_site_aniso_label
_atom_site_aniso_U_11
_atom_site_aniso_U_22
_atom_site_aniso_U_33
_atom_site_aniso_U_23
_atom_site_aniso_U_13
_atom_site_aniso_U_12
Pt 0.02029(9) 0.01218(7) 0.01908(8) -0.00238(11) 0.01371(7) -0.00317(11)
S1 0.0206(6) 0.0170(5) 0.0284(6) -0.0003(5) 0.0147(6) 0.0000(5)
S2 0.0310(7) 0.0160(5) 0.0285(7) -0.0020(5) 0.0201(6) -0.0057(5)
N1 0.034(3) 0.0155(19) 0.024(2) -0.0022(17) 0.020(2) -0.0014(18)
N2 0.022(2) 0.0129(17) 0.023(2) -0.0014(17) 0.0151(18) -0.0020(17)
C1 0.018(2) 0.0060(17) 0.016(2) -0.0022(16) 0.0130(19) -0.0026(16)
C2 0.030(3) 0.014(2) 0.023(3) 0.0030(19) 0.018(2) 0.001(2)
C3 0.044(3) 0.015(2) 0.025(3) -0.001(2) 0.024(3) -0.003(2)
C4 0.040(3) 0.019(2) 0.025(3) -0.006(2) 0.025(3) -0.013(2)
C5 0.034(3) 0.021(2) 0.024(3) -0.008(2) 0.022(3) -0.009(2)
C6 0.027(3) 0.024(2) 0.033(3) -0.006(2) 0.020(3) -0.012(2)
C7 0.020(3) 0.028(3) 0.029(3) -0.006(2) 0.014(2) -0.004(2)
C8 0.019(3) 0.021(2) 0.019(3) -0.004(2) 0.009(2) -0.002(2)
C9 0.022(3) 0.028(3) 0.025(3) 0.000(2) 0.013(2) 0.003(2)
C10 0.028(3) 0.018(2) 0.017(2) 0.0032(19) 0.011(2) 0.006(2)
C11 0.030(3) 0.014(2) 0.017(2) -0.0006(18) 0.013(2) 0.0005(19)
C12 0.024(3) 0.012(2) 0.023(3) -0.0054(18) 0.017(2) -0.0041(18)
C13 0.025(3) 0.015(2) 0.021(2) -0.0035(18) 0.018(2) -0.0048(19)
C14 0.018(2) 0.015(2) 0.017(2) -0.005(2) 0.009(2) -0.0025(19)
C15 0.023(3) 0.013(3) 0.021(3) -0.0022(18) 0.011(2) 0.0033(19)
C16 0.024(3) 0.023(2) 0.025(3) -0.002(2) 0.015(2) 0.004(2)
C17 0.024(3) 0.020(2) 0.028(3) -0.004(2) 0.019(2) -0.003(2)
C18 0.026(3) 0.013(2) 0.025(3) -0.0004(19) 0.016(2) -0.0013(19)

loop_
_atom_type_symbol
_atom_type_description
_atom_type_scat_dispersion_real
_atom_type_scat_dispersion_imag
_atom_type_scat_source
C C 0.0033 0.0016 'International Tables Vol C Tables 4.2.6.8 and 6.1.1.4'
H H 0.0000 0.0000 'International Tables Vol C Tables 4.2.6.8 and 6.1.1.4'
N N 0.0061 0.0033 'International Tables Vol C Tables 4.2.6.8 and 6.1.1.4'
S S 0.1246 0.1234 'International Tables Vol C Tables 4.2.6.8 and 6.1.1.4'
Pt Pt -1.7033 8.3905 'International Tables Vol C Tables 4.2.6.8 and 6.1.1.4'

loop_
_geom_angle_atom_site_label_1
_geom_angle_atom_site_label_2
_geom_angle_atom_site_label_3
_geom_angle
_geom_angle_site_symmetry_1
_geom_angle_site_symmetry_3
_geom_angle_publ_flag
N1 Pt C1 81.46(18) . . ?
N1 Pt S1 103.21(13) . . ?
C1 Pt S1 175.08(13) . . ?
N1 Pt S2 177.68(14) . . ?
C1 Pt S2 100.05(14) . . ?
S1 Pt S2 75.24(5) . . ?
C14 S1 Pt 86.32(18) . . ?
C14 S2 Pt 85.91(19) . . ?
C11 N1 C12 116.7(5) . . ?
C11 N1 Pt 131.3(4) . . ?
C12 N1 Pt 111.9(4) . . ?
C14 N2 C15 122.5(5) . . ?
C14 N2 C18 124.3(5) . . ?
C15 N2 C18 112.9(4) . . ?
C2 C1 C13 119.2(4) . . ?
C2 C1 Pt 128.0(4) . . ?
C13 C1 Pt 112.7(3) . . ?
C1 C2 C3 121.3(5) . . ?
C1 C2 H2 119.4 . . ?
C3 C2 H2 119.4 . . ?
C4 C3 C2 120.5(5) . . ?
C4 C3 H3 119.8 . . ?
C2 C3 H3 119.8 . . ?
C3 C4 C5 119.7(5) . . ?
C3 C4 H4 120.2 . . ?
C5 C4 H4 120.2 . . ?
C4 C5 C13 117.6(5) . . ?
C4 C5 C6 125.3(5) . . ?
C13 C5 C6 117.1(5) . . ?
C7 C6 C5 121.1(5) . . ?
C7 C6 H6 119.4 . . ?
C5 C6 H6 119.4 . . ?
C6 C7 C8 122.0(5) . . ?
C6 C7 H7 119.0 . . ?
C8 C7 H7 119.0 . . ?
C12 C8 C9 117.1(5) . . ?
C12 C8 C7 118.3(5) . . ?
C9 C8 C7 124.5(6) . . ?
C10 C9 C8 119.4(5) . . ?
C10 C9 H9 120.3 . . ?
C8 C9 H9 120.3 . . ?
C9 C10 C11 121.1(5) . . ?
C9 C10 H10 119.4 . . ?
C11 C10 H10 119.4 . . ?
N1 C11 C10 122.1(5) . . ?
N1 C11 H11 118.9 . . ?
C10 C11 H11 118.9 . . ?
N1 C12 C13 117.3(5) . . ?
N1 C12 C8 123.5(5) . . ?
C13 C12 C8 119.2(5) . . ?
C1 C13 C12 116.1(5) . . ?
C1 C13 C5 121.7(5) . . ?
C12 C13 C5 122.1(5) . . ?
N2 C14 S2 123.1(4) . . ?
N2 C14 S1 124.5(4) . . ?
S2 C14 S1 112.4(3) . . ?
N2 C15 C16 103.8(4) . . ?
N2 C15 H15A 111.0 . . ?
C16 C15 H15A 111.0 . . ?
N2 C15 H15B 111.0 . . ?
C16 C15 H15B 111.0 . . ?
H15A C15 H15B 109.0 . . ?
C15 C16 C17 104.7(4) . . ?
C15 C16 H16A 110.8 . . ?
C17 C16 H16A 110.8 . . ?
C15 C16 H16B 110.8 . . ?
C17 C16 H16B 110.8 . . ?
H16A C16 H16B 108.9 . . ?
C18 C17 C16 104.2(4) . . ?
C18 C17 H17A 110.9 . . ?
C16 C17 H17A 110.9 . . ?
C18 C17 H17B 110.9 . . ?
C16 C17 H17B 110.9 . . ?
H17A C17 H17B 108.9 . . ?
N2 C18 C17 103.6(4) . . ?
N2 C18 H18A 111.0 . . ?
C17 C18 H18A 111.0 . . ?
N2 C18 H18B 111.0 . . ?
C17 C18 H18B 111.0 . . ?
H18A C18 H18B 109.0 . . ?

loop_
_geom_bond_atom_site_label_1
_geom_bond_atom_site_label_2
_geom_bond_distance
_geom_bond_site_symmetry_2
_geom_bond_publ_flag
Pt N1 2.029(5) . ?
Pt C1 2.038(4) . ?
Pt S1 2.3236(13) . ?
Pt S2 2.3493(16) . ?
S1 C14 1.726(6) . ?
S2 C14 1.707(6) . ?
N1 C11 1.372(6) . ?
N1 C12 1.386(7) . ?
N2 C14 1.327(7) . ?
N2 C15 1.463(7) . ?
N2 C18 1.468(6) . ?
C1 C2 1.334(6) . ?
C1 C13 1.376(7) . ?
C2 C3 1.408(7) . ?
C2 H2 0.9500 . ?
C3 C4 1.369(9) . ?
C3 H3 0.9500 . ?
C4 C5 1.397(8) . ?
C4 H4 0.9500 . ?
C5 C13 1.424(7) . ?
C5 C6 1.432(8) . ?
C6 C7 1.363(8) . ?
C6 H6 0.9500 . ?
C7 C8 1.431(8) . ?
C7 H7 0.9500 . ?
C8 C12 1.419(9) . ?
C8 C9 1.420(8) . ?
C9 C10 1.367(8) . ?
C9 H9 0.9500 . ?
C10 C11 1.398(8) . ?
C10 H10 0.9500 . ?
C11 H11 0.9500 . ?
C12 C13 1.412(7) . ?
C15 C16 1.530(8) . ?
C15 H15A 0.9900 . ?
C15 H15B 0.9900 . ?
C16 C17 1.535(7) . ?
C16 H16A 0.9900 . ?
C16 H16B 0.9900 . ?
C17 C18 1.518(8) . ?
C17 H17A 0.9900 . ?
C17 H17B 0.9900 . ?
C18 H18A 0.9900 . ?
C18 H18B 0.9900 . ?
